data_2237796
loop_
_publ_author_name
'Mammadova, Gunay Z.'
'Matsulevich, Zhanna V.'
'Borisova, Galina N.'
'Borisov, Alexander V.'
'Khrustalev, Victor N.'

_publ_section_title
;
 3-(4-Methoxyphenyl)-1,3-selenazolo[2,3-<i>b</i>][1,3]benzothiazol-4-ium
 hydrogen sulfate
;
_journal_coeditor_code CV5401
_journal_issue 5
_journal_name_full 'Acta Crystallographica Section E'
_journal_page_first o703
_journal_page_last o704
_journal_paper_doi 10.1107/S1600536813009288
_journal_volume 69
_journal_year 2013
_chemical_formula_iupac 'C16 H12 N O S Se +, H O4 S -'
_chemical_formula_moiety 'C16 H12 N O S Se , H O4 S -'
_chemical_formula_sum 'C16 H13 N O5 S2 Se'
_chemical_formula_weight 442.35
_chemical_name_systematic
;
3-(4-Methoxyphenyl)-1,3-selenazolo[2,3-<i>b</i>][1,3]benzothiazol-4-ium
hydrogen sulfate
;
_space_group_IT_number 4
_symmetry_cell_setting monoclinic
_symmetry_space_group_name_Hall 'P 2yb'
_symmetry_space_group_name_H-M 'P 1 21 1'
_atom_sites_solution_hydrogens difmap
_atom_sites_solution_primary direct
_atom_sites_solution_secondary difmap
_audit_creation_method SHELXL-97
_cell_angle_alpha 90.00
_cell_angle_beta 94.294(3)
_cell_angle_gamma 90.00
_cell_formula_units_Z 2
_cell_length_a 4.6408(8)
_cell_length_b 18.263(3)
_cell_length_c 9.4482(16)
_cell_measurement_reflns_used 2780
_cell_measurement_temperature 100(2)
_cell_measurement_theta_max 28.28
_cell_measurement_theta_min 2.23
_cell_volume 798.5(2)
_computing_cell_refinement '<i>SAINT</i> (Bruker, 1998)'
_computing_data_collection '<i>SMART</i> (Bruker, 1998)'
_computing_data_reduction '<i>SAINT</i> (Bruker, 1998)'
_computing_molecular_graphics '<i>SHELXTL</i> (Sheldrick, 2008)'
_computing_publication_material '<i>SHELXTL</i> (Sheldrick, 2008)'
_computing_structure_refinement '<i>SHELXTL</i> (Sheldrick, 2008)'
_computing_structure_solution '<i>SHELXTL</i> (Sheldrick, 2008)'
_diffrn_ambient_temperature 100(2)
_diffrn_measured_fraction_theta_full 1.000
_diffrn_measured_fraction_theta_max 1.000
_diffrn_measurement_device_type 'Bruker SMART 1K CCD'
_diffrn_measurement_method '\f and \w scans'
_diffrn_radiation_monochromator graphite
_diffrn_radiation_source 'fine-focus sealed tube'
_diffrn_radiation_type MoK\a
_diffrn_radiation_wavelength 0.71073
_diffrn_reflns_av_R_equivalents 0.0515
_diffrn_reflns_av_sigmaI/netI 0.0880
_diffrn_reflns_limit_h_max 6
_diffrn_reflns_limit_h_min -6
_diffrn_reflns_limit_k_max 24
_diffrn_reflns_limit_k_min -24
_diffrn_reflns_limit_l_max 12
_diffrn_reflns_limit_l_min -12
_diffrn_reflns_number 8638
_diffrn_reflns_theta_full 29.00
_diffrn_reflns_theta_max 29.00
_diffrn_reflns_theta_min 2.16
_exptl_absorpt_coefficient_mu 2.642
_exptl_absorpt_correction_T_max 0.949
_exptl_absorpt_correction_T_min 0.505
_exptl_absorpt_correction_type multi-scan
_exptl_absorpt_process_details '(<i>SADABS</i>; Sheldrick, 1998)'
_exptl_crystal_colour colourless
_exptl_crystal_density_diffrn 1.840
_exptl_crystal_density_method 'not measured'
_exptl_crystal_description plate
_exptl_crystal_F_000 444
_exptl_crystal_size_max 0.30
_exptl_crystal_size_mid 0.18
_exptl_crystal_size_min 0.02
_refine_diff_density_max 0.738
_refine_diff_density_min -0.988
_refine_ls_abs_structure_details 'Flack (1983), 2075 Friedel pairs'
_refine_ls_abs_structure_Flack 0.038(9)
_refine_ls_extinction_method none
_refine_ls_goodness_of_fit_ref 0.965
_refine_ls_hydrogen_treatment constr
_refine_ls_matrix_type full
_refine_ls_number_parameters 227
_refine_ls_number_reflns 4145
_refine_ls_number_restraints 1
_refine_ls_restrained_S_all 0.965
_refine_ls_R_factor_all 0.0516
_refine_ls_R_factor_gt 0.0395
_refine_ls_shift/su_max 0.000
_refine_ls_shift/su_mean 0.000
_refine_ls_structure_factor_coef Fsqd
_refine_ls_weighting_details 'calc w=1/[\s^2^(Fo^2^)+(0.001P)^2^] where P=(Fo^2^+2Fc^2^)/3'
_refine_ls_weighting_scheme calc
_refine_ls_wR_factor_gt 0.0803
_refine_ls_wR_factor_ref 0.0845
_reflns_number_gt 3555
_reflns_number_total 4145
_reflns_threshold_expression I>2\s(I)
_cod_data_source_file cv5401.cif
_cod_data_source_block I
_cod_original_cell_volume 798.6(2)
_cod_original_sg_symbol_H-M 'P 21'
_cod_database_code 2237796
_cod_database_fobs_code 2237796

loop_
_symmetry_equiv_pos_as_xyz
'x, y, z'
'-x, y+1/2, -z'

loop_
_atom_site_type_symbol
_atom_site_label
_atom_site_fract_x
_atom_site_fract_y
_atom_site_fract_z
_atom_site_U_iso_or_equiv
_atom_site_adp_type
_atom_site_calc_flag
_atom_site_refinement_flags
_atom_site_occupancy
_atom_site_symmetry_multiplicity
Se Se1 -0.35253(8) 0.72534(2) 0.59512(4) 0.01626(9) Uani d . 1 1
C C2 -0.3094(9) 0.6448(2) 0.4783(4) 0.0173(8) Uani d . 1 1
H H2 -0.4181 0.6389 0.3898 0.021 Uiso calc R 1 1
C C3 -0.1125(9) 0.5955(2) 0.5288(4) 0.0165(8) Uani d . 1 1
N N4 0.0200(7) 0.61551(17) 0.6630(4) 0.0147(7) Uani d . 1 1
C C4A 0.2352(8) 0.5819(2) 0.7546(4) 0.0149(8) Uani d . 1 1
C C5 0.3787(8) 0.5164(2) 0.7368(4) 0.0168(8) Uani d . 1 1
H H5 0.3330 0.4866 0.6559 0.020 Uiso calc R 1 1
C C6 0.5907(9) 0.4956(2) 0.8401(4) 0.0186(9) Uani d . 1 1
H H6 0.6911 0.4508 0.8296 0.022 Uiso calc R 1 1
C C7 0.6596(9) 0.5392(2) 0.9593(4) 0.0182(8) Uani d . 1 1
H H7 0.8068 0.5238 1.0282 0.022 Uiso calc R 1 1
C C8 0.5155(9) 0.6048(2) 0.9785(5) 0.0180(8) Uani d . 1 1
H H8 0.5608 0.6346 1.0596 0.022 Uiso calc R 1 1
C C8A 0.3030(8) 0.6250(2) 0.8747(4) 0.0146(8) Uani d . 1 1
S S9 0.0967(2) 0.70586(5) 0.87325(11) 0.0174(2) Uani d . 1 1
C C9A -0.0728(8) 0.6813(2) 0.7133(4) 0.0163(8) Uani d . 1 1
C C10 -0.0297(8) 0.5298(2) 0.4485(4) 0.0158(8) Uani d . 1 1
C C11 0.1148(8) 0.5411(2) 0.3255(4) 0.0172(8) Uani d . 1 1
H H11 0.1567 0.5896 0.2972 0.021 Uiso calc R 1 1
C C12 0.1981(9) 0.4824(2) 0.2441(4) 0.0182(8) Uani d . 1 1
H H12 0.3004 0.4908 0.1622 0.022 Uiso calc R 1 1
C C13 0.1307(8) 0.4114(2) 0.2833(4) 0.0156(8) Uani d . 1 1
C C14 -0.0266(9) 0.3998(2) 0.4026(5) 0.0205(9) Uani d . 1 1
H H14 -0.0819 0.3516 0.4270 0.025 Uiso calc R 1 1
C C15 -0.1006(8) 0.4583(2) 0.4841(4) 0.0192(9) Uani d . 1 1
H H15 -0.2019 0.4498 0.5663 0.023 Uiso calc R 1 1
O O1 0.2001(6) 0.35027(15) 0.2094(3) 0.0199(6) Uani d . 1 1
C C16 0.3593(9) 0.3608(2) 0.0861(4) 0.0198(9) Uani d . 1 1
H H16A 0.3901 0.3134 0.0411 0.030 Uiso calc R 1 1
H H16B 0.5466 0.3833 0.1145 0.030 Uiso calc R 1 1
H H16C 0.2497 0.3930 0.0188 0.030 Uiso calc R 1 1
S S1 0.2806(2) 0.78392(5) 0.26484(11) 0.0180(2) Uani d . 1 1
O O2 0.3759(7) 0.7346(2) 0.1596(3) 0.0333(8) Uani d . 1 1
O O3 0.2090(6) 0.74833(15) 0.3937(3) 0.0228(6) Uani d . 1 1
O O4 0.0395(6) 0.83188(17) 0.2081(3) 0.0256(7) Uani d . 1 1
O O5 0.5298(6) 0.83793(17) 0.3069(4) 0.0277(7) Uani d . 1 1
H H5O 0.6634 0.8370 0.2413 0.042 Uiso d R 1 1

loop_
_atom_site_aniso_label
_atom_site_aniso_U_11
_atom_site_aniso_U_22
_atom_site_aniso_U_33
_atom_site_aniso_U_12
_atom_site_aniso_U_13
_atom_site_aniso_U_23
Se1 0.01455(16) 0.01458(16) 0.02001(18) 0.00098(18) 0.00359(13) 0.00010(19)
C2 0.0167(19) 0.018(2) 0.018(2) -0.0019(16) 0.0052(16) 0.0018(16)
C3 0.0159(19) 0.0149(18) 0.019(2) -0.0012(15) 0.0058(16) 0.0005(16)
N4 0.0130(15) 0.0124(15) 0.0192(17) -0.0010(13) 0.0049(13) -0.0009(13)
C4A 0.0115(18) 0.0145(18) 0.019(2) -0.0025(15) 0.0036(15) -0.0001(15)
C5 0.017(2) 0.0164(19) 0.018(2) -0.0027(16) 0.0047(16) -0.0004(16)
C6 0.0153(19) 0.0165(19) 0.025(2) 0.0015(16) 0.0085(17) 0.0024(17)
C7 0.0135(19) 0.022(2) 0.019(2) 0.0007(16) 0.0020(16) 0.0031(17)
C8 0.016(2) 0.0172(19) 0.021(2) -0.0006(16) 0.0050(17) 0.0012(17)
C8A 0.0156(19) 0.0124(18) 0.016(2) 0.0009(15) 0.0053(15) -0.0010(15)
S9 0.0163(4) 0.0168(5) 0.0192(5) 0.0003(3) 0.0028(4) -0.0013(4)
C9A 0.0155(19) 0.0165(18) 0.0175(19) -0.0055(16) 0.0054(15) -0.0042(16)
C10 0.0132(18) 0.0137(18) 0.021(2) -0.0009(15) 0.0019(16) -0.0011(16)
C11 0.0149(19) 0.0165(19) 0.020(2) -0.0005(16) 0.0007(16) 0.0008(16)
C12 0.018(2) 0.019(2) 0.018(2) -0.0002(16) 0.0034(16) 0.0003(16)
C13 0.0148(19) 0.0155(19) 0.016(2) 0.0012(15) 0.0000(15) -0.0035(16)
C14 0.019(2) 0.018(2) 0.025(2) -0.0031(17) 0.0067(17) 0.0013(17)
C15 0.0171(19) 0.021(2) 0.021(2) -0.0022(16) 0.0055(17) -0.0016(17)
O1 0.0223(15) 0.0163(14) 0.0223(15) -0.0003(12) 0.0096(13) -0.0003(12)
C16 0.021(2) 0.021(2) 0.018(2) -0.0003(17) 0.0067(17) -0.0029(17)
S1 0.0164(5) 0.0182(5) 0.0197(5) 0.0014(4) 0.0029(4) 0.0002(4)
O2 0.0372(17) 0.036(2) 0.0270(14) 0.0050(17) 0.0053(13) -0.0125(16)
O3 0.0204(15) 0.0232(15) 0.0252(15) 0.0021(12) 0.0041(12) 0.0073(12)
O4 0.0152(15) 0.0258(16) 0.0353(18) 0.0019(12) -0.0007(13) 0.0102(14)
O5 0.0167(15) 0.0263(17) 0.0406(18) -0.0014(13) 0.0064(14) -0.0019(15)

loop_
_atom_type_symbol
_atom_type_description
_atom_type_scat_dispersion_real
_atom_type_scat_dispersion_imag
_atom_type_scat_source
C C 0.0033 0.0016 'International Tables Vol C Tables 4.2.6.8 and 6.1.1.4'
H H 0.0000 0.0000 'International Tables Vol C Tables 4.2.6.8 and 6.1.1.4'
N N 0.0061 0.0033 'International Tables Vol C Tables 4.2.6.8 and 6.1.1.4'
O O 0.0106 0.0060 'International Tables Vol C Tables 4.2.6.8 and 6.1.1.4'
S S 0.1246 0.1234 'International Tables Vol C Tables 4.2.6.8 and 6.1.1.4'
Se Se -0.0929 2.2259 'International Tables Vol C Tables 4.2.6.8 and 6.1.1.4'

loop_
_geom_angle_atom_site_label_1
_geom_angle_atom_site_label_2
_geom_angle_atom_site_label_3
_geom_angle
C9A Se1 C2 84.92(18)
C3 C2 Se1 114.8(3)
C3 C2 H2 122.6
Se1 C2 H2 122.6
C2 C3 N4 112.5(4)
C2 C3 C10 123.7(4)
N4 C3 C10 123.7(3)
C9A N4 C4A 113.2(3)
C9A N4 C3 114.2(3)
C4A N4 C3 132.6(3)
C5 C4A C8A 120.3(4)
C5 C4A N4 128.7(4)
C8A C4A N4 111.0(3)
C4A C5 C6 118.3(4)
C4A C5 H5 120.9
C6 C5 H5 120.9
C5 C6 C7 121.3(4)
C5 C6 H6 119.4
C7 C6 H6 119.4
C8 C7 C6 120.9(4)
C8 C7 H7 119.6
C6 C7 H7 119.6
C8A C8 C7 117.4(4)
C8A C8 H8 121.3
C7 C8 H8 121.3
C8 C8A C4A 121.9(4)
C8 C8A S9 125.9(3)
C4A C8A S9 112.2(3)
C9A S9 C8A 90.01(19)
N4 C9A S9 113.6(3)
N4 C9A Se1 113.5(3)
S9 C9A Se1 132.9(2)
C15 C10 C11 118.3(4)
C15 C10 C3 123.9(4)
C11 C10 C3 117.7(3)
C12 C11 C10 121.1(4)
C12 C11 H11 119.5
C10 C11 H11 119.5
C11 C12 C13 119.6(4)
C11 C12 H12 120.2
C13 C12 H12 120.2
O1 C13 C12 124.0(4)
O1 C13 C14 116.3(4)
C12 C13 C14 119.7(4)
C15 C14 C13 119.9(4)
C15 C14 H14 120.0
C13 C14 H14 120.0
C14 C15 C10 121.3(4)
C14 C15 H15 119.4
C10 C15 H15 119.4
C13 O1 C16 117.3(3)
O1 C16 H16A 109.5
O1 C16 H16B 109.5
H16A C16 H16B 109.5
O1 C16 H16C 109.5
H16A C16 H16C 109.5
H16B C16 H16C 109.5
O2 S1 O3 113.9(2)
O2 S1 O4 112.44(19)
O3 S1 O4 110.80(18)
O2 S1 O5 108.31(19)
O3 S1 O5 106.59(18)
O4 S1 O5 104.13(18)
S1 O5 H5O 110.3

loop_
_geom_bond_atom_site_label_1
_geom_bond_atom_site_label_2
_geom_bond_distance
Se1 C9A 1.834(4)
Se1 C2 1.859(4)
C2 C3 1.345(5)
C2 H2 0.9500
C3 N4 1.415(5)
C3 C10 1.485(5)
N4 C9A 1.373(5)
N4 C4A 1.412(5)
C4A C5 1.385(5)
C4A C8A 1.397(5)
C5 C6 1.386(6)
C5 H5 0.9500
C6 C7 1.397(6)
C6 H6 0.9500
C7 C8 1.391(6)
C7 H7 0.9500
C8 C8A 1.388(6)
C8 H8 0.9500
C8A S9 1.759(4)
S9 C9A 1.710(4)
C10 C15 1.394(5)
C10 C11 1.399(6)
C11 C12 1.391(6)
C11 H11 0.9500
C12 C13 1.390(6)
C12 H12 0.9500
C13 O1 1.367(5)
C13 C14 1.404(6)
C14 C15 1.376(6)
C14 H14 0.9500
C15 H15 0.9500
O1 C16 1.439(5)
C16 H16A 0.9800
C16 H16B 0.9800
C16 H16C 0.9800
S1 O2 1.436(3)
S1 O3 1.441(3)
S1 O4 1.489(3)
S1 O5 1.549(3)
O5 H5O 0.9086

loop_
_geom_hbond_atom_site_label_D
_geom_hbond_atom_site_label_H
_geom_hbond_atom_site_label_A
_geom_hbond_site_symmetry_A
_geom_hbond_distance_DH
_geom_hbond_distance_HA
_geom_hbond_distance_DA
_geom_hbond_angle_DHA
_geom_hbond_publ_flag
O5 H5O O4 1_655 0.91 1.80 2.610(4) 147 yes
C6 H6 O4 2_646 0.95 2.54 3.494(5) 178 yes
C8 H8 O2 1_556 0.95 2.26 3.022(5) 137 yes

loop_
_geom_torsion_atom_site_label_1
_geom_torsion_atom_site_label_2
_geom_torsion_atom_site_label_3
_geom_torsion_atom_site_label_4
_geom_torsion
C9A Se1 C2 C3 0.2(3)
Se1 C2 C3 N4 0.6(4)
Se1 C2 C3 C10 -175.7(3)
C2 C3 N4 C9A -1.3(5)
C10 C3 N4 C9A 174.9(4)
C2 C3 N4 C4A -179.5(4)
C10 C3 N4 C4A -3.3(6)
C9A N4 C4A C5 -179.1(4)
C3 N4 C4A C5 -0.9(7)
C9A N4 C4A C8A -0.6(4)
C3 N4 C4A C8A 177.6(4)
C8A C4A C5 C6 -0.5(6)
N4 C4A C5 C6 177.9(4)
C4A C5 C6 C7 -0.1(6)
C5 C6 C7 C8 0.4(6)
C6 C7 C8 C8A -0.2(6)
C7 C8 C8A C4A -0.3(6)
C7 C8 C8A S9 -178.7(3)
C5 C4A C8A C8 0.7(6)
N4 C4A C8A C8 -177.9(4)
C5 C4A C8A S9 179.3(3)
N4 C4A C8A S9 0.7(4)
C8 C8A S9 C9A 178.1(4)
C4A C8A S9 C9A -0.4(3)
C4A N4 C9A S9 0.3(4)
C3 N4 C9A S9 -178.3(3)
C4A N4 C9A Se1 -180.0(3)
C3 N4 C9A Se1 1.5(4)
C8A S9 C9A N4 0.1(3)
C8A S9 C9A Se1 -179.6(3)
C2 Se1 C9A N4 -0.9(3)
C2 Se1 C9A S9 178.8(3)
C2 C3 C10 C15 -110.1(5)
N4 C3 C10 C15 74.1(5)
C2 C3 C10 C11 66.4(5)
N4 C3 C10 C11 -109.4(4)
C15 C10 C11 C12 -2.9(6)
C3 C10 C11 C12 -179.6(4)
C10 C11 C12 C13 1.6(6)
C11 C12 C13 O1 179.2(4)
C11 C12 C13 C14 1.5(6)
O1 C13 C14 C15 178.9(4)
C12 C13 C14 C15 -3.3(6)
C13 C14 C15 C10 1.9(6)
C11 C10 C15 C14 1.2(6)
C3 C10 C15 C14 177.7(4)
C12 C13 O1 C16 1.7(5)
C14 C13 O1 C16 179.5(3)
